data_7714801
loop_
_publ_author_name
'Gioftsidou, Dimitra K.'
'Kallitsakis, Michael G.'
'Kavaratzi, Konstantina'
'Hatzidimitriou, Antonios G.'
'Terzidis, Michael A.'
'Lykakis, Ioannis N.'
'Angaridis, Panagiotis A.'

_publ_section_title
;
 Synergy of redox-activity and hemilability in thioamidato cobalt(III)
 complexes for the chemoselective reduction of nitroarenes to anilines:
 catalytic and mechanistic investigation.
;
_journal_issue 4
_journal_name_full 'Dalton transactions (Cambridge, England : 2003)'
_journal_page_first 1469
_journal_page_last 1481
_journal_paper_doi 10.1039/d3dt02923a
_journal_volume 53
_journal_year 2024
_chemical_formula_moiety 'C14 H12 Co1 N7 S3'
_chemical_formula_sum 'C14 H12 Co N7 S3'
_chemical_formula_weight 433.43
_space_group_IT_number 54
_space_group_name_Hall '-P 2bc 2b'
_space_group_name_H-M_alt 'P b c b'
_symmetry_cell_setting orthorhombic
_symmetry_space_group_name_H-M 'P b c b'
_atom_sites_solution_hydrogens difmap
_atom_sites_solution_primary other
_audit_update_record
;
2020-04-09 deposited with the CCDC.	2023-12-13 downloaded from the CCDC.
;
_cell_angle_alpha 90
_cell_angle_beta 90
_cell_angle_gamma 90
_cell_formula_units_Z 8
_cell_length_a 10.3110(17)
_cell_length_b 12.3024(19)
_cell_length_c 28.363(6)
_cell_measurement_reflns_used 134
_cell_measurement_temperature 295
_cell_measurement_theta_max 20
_cell_measurement_theta_min 10
_cell_volume 3597.8(11)
_computing_cell_refinement 'Apex2 (Bruker AXS, 2006)'
_computing_data_collection 'Apex2 (Bruker AXS, 2006)'
_computing_data_reduction 'Apex2 (Bruker AXS, 2006)'
_computing_molecular_graphics 'CAMERON (Watkin et al., 1996)'
_computing_publication_material 'CRYSTALS (Betteridge et al., 2003)'
_computing_structure_refinement 'CRYSTALS (Betteridge et al., 2003)'
_computing_structure_solution 'Superflip (Palatinus & Chapuis, 2007)'
_diffrn_ambient_temperature 295
_diffrn_measured_fraction_theta_full 0.996
_diffrn_measured_fraction_theta_max 0.996
_diffrn_measurement_device Area
_diffrn_measurement_device_type 'Bruker Kappa Apex2'
_diffrn_measurement_method '\f & \w scans'
_diffrn_radiation_monochromator graphite
_diffrn_radiation_type 'Mo K\a'
_diffrn_radiation_wavelength 0.71073
_diffrn_reflns_av_R_equivalents 0.028
_diffrn_reflns_limit_h_max 12
_diffrn_reflns_limit_h_min -12
_diffrn_reflns_limit_k_max 15
_diffrn_reflns_limit_k_min -15
_diffrn_reflns_limit_l_max 34
_diffrn_reflns_limit_l_min 0
_diffrn_reflns_number 26550
_diffrn_reflns_theta_full 25.783
_diffrn_reflns_theta_max 25.783
_diffrn_reflns_theta_min 1.436
_diffrn_standards_number 0
_exptl_absorpt_coefficient_mu 1.314
_exptl_absorpt_correction_T_max 0.91
_exptl_absorpt_correction_T_min 0.85
_exptl_absorpt_correction_type numerical
_exptl_absorpt_process_details
; 
 Analytical Absorption (De Meulenaer & Tompa, 1965) 
;
_exptl_crystal_colour pink
_exptl_crystal_density_diffrn 1.600
_exptl_crystal_density_method 'not measured'
_exptl_crystal_description prism
_exptl_crystal_F_000 1760
_exptl_crystal_size_max 0.140
_exptl_crystal_size_mid 0.120
_exptl_crystal_size_min 0.070
_refine_diff_density_max 0.65
_refine_diff_density_min -0.34
_refine_ls_extinction_method None
_refine_ls_goodness_of_fit_ref 1.0000
_refine_ls_hydrogen_treatment constr
_refine_ls_matrix_type full
_refine_ls_number_parameters 228
_refine_ls_number_reflns 2906
_refine_ls_number_restraints 11
_refine_ls_R_factor_all 0.0568
_refine_ls_R_factor_gt 0.0470
_refine_ls_shift/su_max 0.0005686
_refine_ls_shift/su_mean 0.0000492
_refine_ls_structure_factor_coef Fsqd
_refine_ls_weighting_details
;
 Method, part 1, Chebychev polynomial, (Watkin, 1994, Prince, 1982) 
 [weight] = 1.0/[A~0~*T~0~(x)+A~1~*T~1~(x) ... +A~n-1~]*T~n-1~(x)] 
 where A~i~ are the Chebychev coefficients listed below and x= Fcalc/Fmax 
 Method = Robust Weighting (Prince, 1982) 
 W = [weight] * [1-(deltaF/6*sigmaF)^2^]^2^ 
 A~i~ are: 
 1.52 2.03 0.578 
;
_refine_ls_weighting_scheme calc
_refine_ls_wR_factor_all 0.0712
_refine_ls_wR_factor_gt 0.0704
_refine_ls_wR_factor_ref 0.0704
_reflns_limit_h_max 12
_reflns_limit_h_min 0
_reflns_limit_k_max 15
_reflns_limit_k_min 0
_reflns_limit_l_max 34
_reflns_limit_l_min 0
_reflns_number_gt 2906
_reflns_number_total 3452
_reflns_threshold_expression I>2.0\s(I)
_oxford_diffrn_Wilson_B_factor 3.28
_oxford_diffrn_Wilson_scale 631.22
_oxford_refine_ls_r_factor_ref 0.0470
_oxford_refine_ls_scale 0.044076(5)
_oxford_reflns_number_all 3437
_oxford_reflns_threshold_expression_ref I>2.0\s(I)
_cod_data_source_file d3dt02923a2.cif
_cod_data_source_block I_CCDC2
_cod_depositor_comments
;
The following automatic conversions were performed:

data item '_atom_sites_solution_primary' value 'Other' was changed to
'other' in accordance with the
/home/data/users/saulius/crontab/automatic-downloads/rss-feeds/RSC/lib/dictionaries/cif_core.dic
dictionary named 'cif_core.dic' version 2.4.2 last updated on
2011-04-26.

Automatic conversion script
Id: cif_fix_values 8170 2020-07-09 18:12:32Z antanas 

 Adding full bibliography for 7714799--7714804.cif.
;
_cod_original_sg_symbol_H-M 'P b c b '
_cod_original_formula_sum 'C14 H12 Co1 N7 S3'
_cod_database_code 7714801

loop_
_symmetry_equiv_pos_as_xyz
x,y,z
-x,-y,-z
x,-y,z+1/2
-x,y,-z+1/2
-x,-y+1/2,z+1/2
x,y+1/2,-z+1/2
x,-y+1/2,-z
-x,y+1/2,z

loop_
_atom_site_label
_atom_site_type_symbol
_atom_site_fract_x
_atom_site_fract_y
_atom_site_fract_z
_atom_site_U_iso_or_equiv
_atom_site_occupancy
_atom_site_adp_type
_atom_site_refinement_flags_posn
_atom_site_refinement_flags_adp
_atom_site_refinement_flags_occupancy
_atom_site_disorder_assembly
_atom_site_disorder_group
_atom_site_attached_hydrogens
Co1 Co 0.32402(4) 0.40369(3) 0.374355(15) 0.0435 1.0000 Uani . U . . . .
S1 S 0.26655(8) 0.58360(6) 0.37690(3) 0.0522 1.0000 Uani . . . . . .
S2 S 0.33655(8) 0.22166(6) 0.35366(3) 0.0477 1.0000 Uani . U . . . .
S3 S 0.54049(7) 0.41234(7) 0.39090(3) 0.0502 1.0000 Uani . . . . . .
N1 N 0.1356(3) 0.40925(18) 0.37508(8) 0.0459 1.0000 Uani . . . . . .
N2 N 0.0002(3) 0.56524(19) 0.37739(9) 0.0533 1.0000 Uani . . . . . .
N3 N 0.3317(2) 0.39743(18) 0.30685(8) 0.0410 1.0000 Uani . . . . . .
N4 N 0.3369(2) 0.23989(19) 0.25787(9) 0.0458 1.0000 Uani . . . . . .
N5 N 0.3440(2) 0.3928(2) 0.44079(8) 0.0469 1.0000 Uani . . . . . .
N6 N 0.5370(3) 0.3772(2) 0.48654(9) 0.0535 1.0000 Uani . . . . . .
N7 N 0.0000 0.3673(6) 0.2500 0.1062 1.0000 Uani S T . . . .
N8 N 0.0308(7) 0.5940(7) 0.4939(3) 0.106(3) 0.5000 Uiso D . . . 2 .
C1 C 0.1197(3) 0.5194(2) 0.37595(12) 0.0503 1.0000 Uani . . . . . .
C2 C 0.0382(3) 0.3414(3) 0.37551(11) 0.0492 1.0000 Uani . . . . . .
C3 C -0.0877(3) 0.3860(3) 0.37759(12) 0.0531 1.0000 Uani . . . . . .
C4 C -0.0960(3) 0.4970(3) 0.37729(13) 0.0550 1.0000 Uani . . . . . .
C5 C 0.3350(3) 0.2878(2) 0.29928(11) 0.0448 1.0000 Uani . . . . . .
C6 C 0.3331(3) 0.4606(2) 0.27006(11) 0.0457 1.0000 Uani . . . . . .
C7 C 0.3356(3) 0.4178(2) 0.22593(11) 0.0457 1.0000 Uani . . . . . .
C8 C 0.3384(3) 0.3067(2) 0.22112(11) 0.0485 1.0000 Uani . . . . . .
C9 C 0.4749(3) 0.3932(2) 0.44551(10) 0.0500 1.0000 Uani . . . . . .
C10 C 0.2670(4) 0.3867(3) 0.48027(12) 0.0544 1.0000 Uani . . . . . .
C11 C 0.3255(4) 0.3782(3) 0.52217(12) 0.0581 1.0000 Uani . . . . . .
C12 C 0.4641(4) 0.3708(3) 0.52377(12) 0.0566 1.0000 Uani . . . . . .
C13 C 0.0000 0.2688(8) 0.2500 0.0880 1.0000 Uani S T . . . .
C14 C 0.000000(10) 0.1518(6) 0.250000(10) 0.0975 1.0000 Uani S T . . . .
C15 C 0.0913(6) 0.6790(6) 0.4939(4) 0.102(3) 0.5000 Uiso D . . . 2 .
C16 C 0.1732(8) 0.7779(6) 0.4945(4) 0.095(3) 0.5000 Uiso D . . . 2 .
H51 H 0.0502 0.2665 0.3747 0.0549 1.0000 Uiso R . . . . .
H61 H -0.1604 0.3420 0.3792 0.0691 1.0000 Uiso R . . . . .
H71 H -0.1803 0.5254 0.3757 0.0762 1.0000 Uiso R . . . . .
H121 H 0.1777 0.3905 0.4773 0.0709 1.0000 Uiso R . . . . .
H131 H 0.2751 0.3765 0.5493 0.0920 1.0000 Uiso R . . . . .
H141 H 0.5038 0.3591 0.5527 0.0940 1.0000 Uiso R . . . . .
H161 H 0.1218 0.8401 0.5013 0.1118 0.5000 Uiso R . . . 2 .
H162 H 0.2389 0.7706 0.5178 0.1118 0.5000 Uiso R . . . 2 .
H163 H 0.2121 0.7860 0.4643 0.1118 0.5000 Uiso R . . . 2 .
H191 H 0.3297 0.5358 0.2742 0.0551 1.0000 Uiso R . . . . .
H201 H 0.3378 0.4636 0.1999 0.0523 1.0000 Uiso R . . . . .
H211 H 0.3419 0.2771 0.1910 0.0679 1.0000 Uiso R . . . . .
H251 H -0.0346 0.1087 0.2753 0.1660 0.5000 Uiso R . . . . .
H252 H 0.0695 0.1087 0.2627 0.1660 1.0000 Uiso R . . . . .

loop_
_atom_site_aniso_label
_atom_site_aniso_U_11
_atom_site_aniso_U_22
_atom_site_aniso_U_33
_atom_site_aniso_U_23
_atom_site_aniso_U_13
_atom_site_aniso_U_12
Co1 0.0512(2) 0.02893(18) 0.0505(2) -0.00174(17) 0.00381(18) -0.00158(16)
S1 0.0660(5) 0.0288(3) 0.0618(5) -0.0051(4) -0.0029(4) -0.0012(3)
S2 0.0554(3) 0.0331(3) 0.0546(3) -0.0028(3) 0.0023(3) -0.0017(3)
S3 0.0513(5) 0.0548(5) 0.0446(4) 0.0008(4) -0.0003(3) -0.0042(4)
N1 0.0590(15) 0.0304(12) 0.0483(13) 0.0007(11) -0.0014(12) -0.0015(11)
N2 0.0582(15) 0.0372(13) 0.0646(16) 0.0000(12) -0.0038(14) 0.0054(13)
N3 0.0439(13) 0.0352(12) 0.0438(13) 0.0018(11) -0.0009(11) -0.0021(12)
N4 0.0477(14) 0.0371(12) 0.0526(15) -0.0029(11) -0.0005(13) -0.0006(11)
N5 0.0591(16) 0.0426(14) 0.0389(13) 0.0008(10) 0.0023(12) -0.0034(13)
N6 0.0686(18) 0.0430(14) 0.0489(15) -0.0005(12) -0.0080(15) -0.0029(12)
N7 0.087(4) 0.130(5) 0.102(4) 0.0000 0.027(4) 0.0000
C1 0.0604(19) 0.0338(15) 0.0569(18) -0.0015(14) -0.0042(18) 0.0004(14)
C2 0.054(2) 0.0393(16) 0.0545(18) 0.0023(15) -0.0043(16) 0.0018(14)
C3 0.0555(19) 0.0457(16) 0.058(2) 0.0031(15) -0.0019(17) 0.0020(14)
C4 0.052(2) 0.0413(16) 0.072(2) -0.0034(15) -0.003(2) 0.0046(15)
C5 0.0455(16) 0.0383(15) 0.0508(17) 0.0008(13) -0.0016(15) -0.0005(14)
C6 0.0474(16) 0.0431(16) 0.0465(17) 0.0040(13) -0.0005(14) 0.0021(14)
C7 0.0505(17) 0.0402(16) 0.0464(16) 0.0025(13) -0.0034(13) -0.0014(15)
C8 0.0497(18) 0.0499(18) 0.0458(17) -0.0028(14) -0.0030(15) -0.0015(15)
C9 0.062(2) 0.0432(17) 0.0453(17) -0.0019(14) -0.0026(15) -0.0025(15)
C10 0.070(2) 0.0464(18) 0.0469(17) -0.0008(14) 0.0026(16) -0.0057(16)
C11 0.079(2) 0.0487(19) 0.0463(18) 0.0003(13) 0.0023(18) -0.0075(18)
C12 0.083(3) 0.0434(17) 0.0432(17) 0.0019(13) -0.0073(17) -0.0067(16)
C13 0.059(4) 0.120(6) 0.085(4) 0.0000 0.008(3) 0.0000
C14 0.077(4) 0.099(5) 0.116(5) 0.0000 0.003(4) 0.0000

loop_
_atom_type_symbol
_atom_type_scat_dispersion_real
_atom_type_scat_dispersion_imag
_atom_type_scat_Cromer_Mann_a1
_atom_type_scat_Cromer_Mann_b1
_atom_type_scat_Cromer_Mann_a2
_atom_type_scat_Cromer_Mann_b2
_atom_type_scat_Cromer_Mann_a3
_atom_type_scat_Cromer_Mann_b3
_atom_type_scat_Cromer_Mann_a4
_atom_type_scat_Cromer_Mann_b4
_atom_type_scat_Cromer_Mann_c
_atom_type_scat_source
C 0.0033 0.0016 2.3100 20.8439 1.0200 10.2075 1.5886 0.5687 0.8650 51.6512 0.2156 'International Tables Vol C 4.2.6.8 and 6.1.1.4'
H 0.0000 0.0000 0.4930 10.5109 0.3229 26.1257 0.1402 3.1424 0.0408 57.7998 0.0030 'International Tables Vol C 4.2.6.8 and 6.1.1.4'
N 0.0061 0.0033 12.2126 0.0057 3.1322 9.8933 2.0125 28.9975 1.1663 0.5826 -11.5290 'International Tables Vol C 4.2.6.8 and 6.1.1.4'
O 0.0106 0.0060 3.0485 13.2771 2.2868 5.7011 1.5463 0.3239 0.8670 32.9089 0.2508 'International Tables Vol C 4.2.6.8 and 6.1.1.4'
Cl 0.1484 0.1585 11.4604 0.0104 7.1964 1.1662 6.2556 18.5194 1.6455 47.7784 -9.5574 'International Tables Vol C 4.2.6.8 and 6.1.1.4'
Co 0.3494 0.9721 12.2841 4.2791 7.3409 0.2784 4.0034 13.5359 2.3488 71.1692 1.0118 'International Tables Vol C 4.2.6.8 and 6.1.1.4'
S 0.1246 0.1234 6.9053 1.4679 5.2034 22.2151 1.4379 0.2536 1.5863 56.1720 0.8669 'International Tables Vol C 4.2.6.8 and 6.1.1.4'

loop_
_geom_angle_atom_site_label_1
_geom_angle_site_symmetry_1
_geom_angle_atom_site_label_2
_geom_angle_site_symmetry_2
_geom_angle_atom_site_label_3
_geom_angle_site_symmetry_3
_geom_angle
_geom_angle_publ_flag
S1 . Co1 . S2 . 162.72(4) yes
S1 . Co1 . S3 . 101.61(4) yes
S2 . Co1 . S3 . 92.44(3) yes
S1 . Co1 . N1 . 72.98(7) yes
S2 . Co1 . N1 . 95.30(7) yes
S3 . Co1 . N1 . 166.68(8) yes
S1 . Co1 . N3 . 94.64(7) yes
S2 . Co1 . N3 . 72.91(7) yes
S3 . Co1 . N3 . 99.59(8) yes
N1 . Co1 . N3 . 93.05(10) yes
S1 . Co1 . N5 . 93.72(8) yes
S2 . Co1 . N5 . 100.20(8) yes
S3 . Co1 . N5 . 72.16(8) yes
N1 . Co1 . N5 . 95.76(11) yes
N3 . Co1 . N5 . 169.31(10) yes
Co1 . S1 . C1 . 77.41(10) yes
Co1 . S2 . C5 . 76.87(10) yes
Co1 . S3 . C9 . 78.03(11) yes
Co1 . N1 . C1 . 98.9(2) yes
Co1 . N1 . C2 . 138.3(2) yes
C1 . N1 . C2 . 122.8(3) yes
C1 . N2 . C4 . 115.2(3) yes
Co1 . N3 . C5 . 101.40(19) yes
Co1 . N3 . C6 . 141.0(2) yes
C5 . N3 . C6 . 117.6(3) yes
C5 . N4 . C8 . 115.1(3) yes
Co1 . N5 . C9 . 101.86(19) yes
Co1 . N5 . C10 . 138.5(2) yes
C9 . N5 . C10 . 119.6(3) yes
C9 . N6 . C12 . 115.9(3) yes
S1 . C1 . N1 . 110.7(2) yes
S1 . C1 . N2 . 127.8(2) yes
N1 . C1 . N2 . 121.5(3) yes
N1 . C2 . C3 . 117.4(3) yes
N1 . C2 . H51 . 122.0 no
C3 . C2 . H51 . 120.6 no
C2 . C3 . C4 . 116.4(3) yes
C2 . C3 . H61 . 121.4 no
C4 . C3 . H61 . 122.2 no
C3 . C4 . N2 . 126.6(3) yes
C3 . C4 . H71 . 115.4 no
N2 . C4 . H71 . 117.9 no
S2 . C5 . N3 . 108.8(2) yes
S2 . C5 . N4 . 125.5(2) yes
N3 . C5 . N4 . 125.7(3) yes
N3 . C6 . C7 . 120.6(3) yes
N3 . C6 . H191 . 119.4 no
C7 . C6 . H191 . 119.9 no
C6 . C7 . C8 . 118.5(3) yes
C6 . C7 . H201 . 119.9 no
C8 . C7 . H201 . 121.6 no
C7 . C8 . N4 . 122.5(3) yes
C7 . C8 . H211 . 118.8 no
N4 . C8 . H211 . 118.7 no
S3 . C9 . N5 . 107.8(2) yes
S3 . C9 . N6 . 128.1(3) yes
N5 . C9 . N6 . 124.0(3) yes
N5 . C10 . C11 . 117.9(3) yes
N5 . C10 . H121 . 119.9 no
C11 . C10 . H121 . 122.2 no
C10 . C11 . C12 . 118.9(3) yes
C10 . C11 . H131 . 119.1 no
C12 . C11 . H131 . 122.0 no
C11 . C12 . N6 . 123.2(3) yes
C11 . C12 . H141 . 118.5 no
N6 . C12 . H141 . 118.2 no
N7 . C13 . C14 . 179.992 yes
C13 . C14 . H252 4_555 123.5 no
C13 . C14 . H251 4_555 123.5 no
H252 4_555 C14 . H251 4_555 72.1 no
C13 . C14 . H251 . 123.5 no
H252 4_555 C14 . H251 . 72.3 no
H251 4_555 C14 . H251 . 113.0 no
C13 . C14 . H252 . 123.5 no
H252 4_555 C14 . H252 . 113.0 no
H251 4_555 C14 . H252 . 72.3 no
H251 . C14 . H252 . 72.1 no
N8 . C15 . C16 . 175.97(10) yes
C15 . C16 . H161 . 110.2 no
C15 . C16 . H162 . 109.7 no
H161 . C16 . H162 . 109.5 no
C15 . C16 . H163 . 108.5 no
H161 . C16 . H163 . 109.5 no
H162 . C16 . H163 . 109.5 no

loop_
_geom_bond_atom_site_label_1
_geom_bond_site_symmetry_1
_geom_bond_atom_site_label_2
_geom_bond_site_symmetry_2
_geom_bond_distance
_geom_bond_publ_flag
Co1 . S1 . 2.2925(9) yes
Co1 . S2 . 2.3186(9) yes
Co1 . S3 . 2.2833(9) yes
Co1 . N1 . 1.945(3) yes
Co1 . N3 . 1.918(2) yes
Co1 . N5 . 1.900(2) yes
S1 . C1 . 1.708(3) yes
S2 . C5 . 1.744(3) yes
S3 . C9 . 1.707(3) yes
N1 . C1 . 1.365(4) yes
N1 . C2 . 1.306(4) yes
N2 . C1 . 1.356(4) yes
N2 . C4 . 1.299(4) yes
N3 . C5 . 1.366(4) yes
N3 . C6 . 1.301(4) yes
N4 . C5 . 1.314(4) yes
N4 . C8 . 1.328(4) yes
N5 . C9 . 1.356(4) yes
N5 . C10 . 1.375(4) yes
N6 . C9 . 1.343(4) yes
N6 . C12 . 1.298(4) yes
N7 . C13 . 1.212(9) yes
N8 . C15 . 1.218(5) yes
C2 . C3 . 1.410(4) yes
C2 . H51 . 0.930 no
C3 . C4 . 1.369(4) yes
C3 . H61 . 0.925 no
C4 . H71 . 0.938 no
C6 . C7 . 1.358(4) yes
C6 . H191 . 0.934 no
C7 . C8 . 1.374(4) yes
C7 . H201 . 0.928 no
C8 . H211 . 0.930 no
C10 . C11 . 1.337(5) yes
C10 . H121 . 0.926 no
C11 . C12 . 1.433(5) yes
C11 . H131 . 0.929 no
C12 . H141 . 0.928 no
C13 . C14 . 1.439(10) yes
C14 . H252 4_555 0.961 no
C14 . H251 4_555 0.961 no
C14 . H251 . 0.961 no
C14 . H252 . 0.961 no
C15 . C16 . 1.481(5) yes
C16 . H161 . 0.950 no
C16 . H162 . 0.950 no
C16 . H163 . 0.950 no

loop_
_geom_hbond_atom_site_label_D
_geom_hbond_site_symmetry_D
_geom_hbond_atom_site_label_H
_geom_hbond_site_symmetry_H
_geom_hbond_atom_site_label_A
_geom_hbond_site_symmetry_A
_geom_hbond_angle_DHA
_geom_hbond_distance_DH
_geom_hbond_distance_HA
_geom_hbond_distance_DA
_geom_hbond_publ_flag
C2 . H51 . N2 8_545 160 0.93 2.53 3.421(5) yes
C10 . H121 . N8 2_566 154 0.93 2.31 3.165(5) yes
C16 . H161 . N8 7_566 165 0.95 1.25 2.179(5) yes
